data_4510646
loop_
_publ_author_name
'P\'erez-Y\'a\~nez, Sonia'
'Beobide, Garikoitz'
'Castillo, Oscar'
'Cepeda, Javier'
'Luque, Antonio'
'Rom\'an, Pascual'

_publ_contact_author
;
 Oscar Castillo. Departamento de Quimica Inorganica. 
 Facultad de Ciencia y Tecnologia
 Universidad del Pais Vasco,  Apdo. 644,
 E-48080 Bilbao, Spain
;
_publ_section_title
;
 Structural Diversity in a Copper(II)/Isophthalato/9-Methyladenine System.
 From One- to Three-Dimensional Metal-Biomolecule Frameworks
;
_journal_issue 7
_journal_name_full 'Crystal Growth &amp; Design'
_journal_page_first 3057
_journal_paper_doi 10.1021/cg400458a
_journal_volume 13
_journal_year 2013
_chemical_compound_source 'synthesis as described'
_chemical_formula_moiety 'C22 H17 Cu2 N5 O9, H2O'
_chemical_formula_structural 'C22 H19 Cu2 N5 O10'
_chemical_formula_sum 'C22 H19 Cu2 N5 O10'
_chemical_formula_weight 640.51
_chemical_name_systematic
;
Poly[aquabis(mu-isophthalato-kO:kO':k2O'',O''')(mu-9-methyladenina-kN1:kN7)
dicopper(II)--water (1/1)]
;
_space_group_IT_number 14
_symmetry_cell_setting monoclinic
_symmetry_Int_Tables_number 14
_symmetry_space_group_name_Hall '-P 2yab'
_symmetry_space_group_name_H-M 'P 1 21/a 1'
_atom_sites_solution_hydrogens geom
_atom_sites_solution_primary direct
_atom_sites_solution_secondary difmap
_audit_creation_method SHELXL97
_cell_angle_alpha 90.000
_cell_angle_beta 108.705(3)
_cell_angle_gamma 90.000
_cell_formula_units_Z 4
_cell_length_a 9.628(1)
_cell_length_b 19.315(1)
_cell_length_c 14.872(1)
_cell_measurement_reflns_used 40063
_cell_measurement_temperature 100(2)
_cell_measurement_theta_max 29.21
_cell_measurement_theta_min 2.11
_cell_volume 2619.6(4)
_computing_cell_refinement IPDS
_computing_data_collection 'IPDS (Stoe & Cie, 2006)'
_computing_data_reduction IPDS
_computing_molecular_graphics 'Ortep-3 (Farrugia, 1997)'
_computing_publication_material 'WinGX (Farrugia, 1999)'
_computing_structure_refinement 'SHELXL-97 (Sheldrick, 1997)'
_computing_structure_solution 'Sir92 (Altomare et al., 1993)'
_diffrn_ambient_temperature 100(2)
_diffrn_measured_fraction_theta_full 0.996
_diffrn_measured_fraction_theta_max 0.996
_diffrn_measurement_device_type 'IPDS IT'
_diffrn_measurement_method \w
_diffrn_radiation_monochromator graphite
_diffrn_radiation_source 'fine-focus sealed tube'
_diffrn_radiation_type MoK\a
_diffrn_radiation_wavelength 0.71073
_diffrn_reflns_av_R_equivalents 0.0343
_diffrn_reflns_av_sigmaI/netI 0.0262
_diffrn_reflns_limit_h_max 12
_diffrn_reflns_limit_h_min -13
_diffrn_reflns_limit_k_max 26
_diffrn_reflns_limit_k_min -26
_diffrn_reflns_limit_l_max 20
_diffrn_reflns_limit_l_min -20
_diffrn_reflns_number 40063
_diffrn_reflns_theta_full 29.21
_diffrn_reflns_theta_max 29.21
_diffrn_reflns_theta_min 2.11
_diffrn_standards_decay_% 0
_diffrn_standards_interval_count 0
_diffrn_standards_interval_time 0
_diffrn_standards_number 0
_exptl_absorpt_coefficient_mu 1.687
_exptl_absorpt_correction_T_max 0.854
_exptl_absorpt_correction_T_min 0.797
_exptl_absorpt_correction_type integration
_exptl_absorpt_process_details
;
X-RED; Stoe & Cie, 2001
;
_exptl_crystal_colour blue
_exptl_crystal_density_diffrn 1.624
_exptl_crystal_density_method 'not measured'
_exptl_crystal_description 'cut prism'
_exptl_crystal_F_000 1296
_exptl_crystal_size_max 0.11
_exptl_crystal_size_mid 0.08
_exptl_crystal_size_min 0.05
_refine_diff_density_max 2.413
_refine_diff_density_min -1.325
_refine_diff_density_rms 0.135
_refine_ls_extinction_method none
_refine_ls_goodness_of_fit_ref 1.041
_refine_ls_hydrogen_treatment constr
_refine_ls_matrix_type full
_refine_ls_number_parameters 339
_refine_ls_number_reflns 7084
_refine_ls_number_restraints 0
_refine_ls_restrained_S_all 1.041
_refine_ls_R_factor_all 0.0748
_refine_ls_R_factor_gt 0.0628
_refine_ls_shift/su_max 0.001
_refine_ls_shift/su_mean 0.000
_refine_ls_structure_factor_coef Fsqd
_refine_ls_weighting_details 'calc w=1/[\s^2^(Fo^2^)+(0.0809P)^2^+11.3145P] where P=(Fo^2^+2Fc^2^)/3'
_refine_ls_weighting_scheme calc
_refine_ls_wR_factor_gt 0.1621
_refine_ls_wR_factor_ref 0.1688
_reflns_number_gt 5930
_reflns_number_total 7084
_reflns_threshold_expression >2sigma(I)
_cod_data_source_file cg400458a_si_002.cif
_cod_data_source_block "'compound4'"
_cod_depositor_comments
;
 Replacing the "&#x0096;" substring with the "--" substring in the
 _chemical_name_systematic data items value.

 Antanas Vaitkus,
 2017-03-29
;
_cod_original_cell_volume 2619.6(2)
_cod_original_sg_symbol_H-M 'P 21/a'
_cod_database_code 4510646

loop_
_symmetry_equiv_pos_as_xyz
'x, y, z'
'-x+1/2, y+1/2, -z'
'-x, -y, -z'
'x-1/2, -y-1/2, z'

loop_
_atom_site_label
_atom_site_type_symbol
_atom_site_fract_x
_atom_site_fract_y
_atom_site_fract_z
_atom_site_U_iso_or_equiv
_atom_site_adp_type
_atom_site_occupancy
_atom_site_symmetry_multiplicity
_atom_site_calc_flag
_atom_site_refinement_flags
Cu1 Cu 1.38471(5) 0.48670(2) 0.92346(3) 0.01746(12) Uani 1 1 d .
Cu2 Cu 1.14904(6) 0.29379(3) 0.51515(3) 0.02461(14) Uani 1 1 d .
N1 N 1.2008(5) 0.4668(2) 0.7941(3) 0.0349(9) Uani 1 1 d .
C2 C 1.0828(6) 0.5056(3) 0.7806(4) 0.0448(13) Uani 1 1 d .
H2 H 1.0891 0.5395 0.8261 0.054 Uiso 1 1 calc R
N3 N 0.9558(5) 0.5021(2) 0.7101(3) 0.0406(10) Uani 1 1 d .
C4 C 0.9639(5) 0.4518(3) 0.6497(4) 0.0374(11) Uani 1 1 d .
C5 C 1.0777(6) 0.4057(3) 0.6504(4) 0.0371(10) Uani 1 1 d .
C6 C 1.2031(6) 0.4125(3) 0.7289(4) 0.0378(10) Uani 1 1 d .
N6 N 1.3205(4) 0.3704(2) 0.7415(3) 0.0383(10) Uani 1 1 d .
H6A H 1.3184 0.3387 0.7006 0.046 Uiso 1 1 calc R
H6B H 1.3971 0.3755 0.7906 0.046 Uiso 1 1 calc R
N7 N 1.0442(6) 0.3608(2) 0.5768(3) 0.0401(10) Uani 1 1 d .
C8 C 0.9061(7) 0.3778(3) 0.5288(4) 0.0454(13) Uani 1 1 d .
H8 H 0.8501 0.3557 0.4735 0.054 Uiso 1 1 calc R
N9 N 0.8563(5) 0.4312(2) 0.5700(3) 0.0385(9) Uani 1 1 d .
C9 C 0.7005(7) 0.4624(4) 0.5281(5) 0.0607(18) Uani 1 1 d .
H9A H 0.6692 0.4805 0.5785 0.091 Uiso 1 1 calc R
H9B H 0.6336 0.4270 0.4949 0.091 Uiso 1 1 calc R
H9C H 0.7021 0.4990 0.4848 0.091 Uiso 1 1 calc R
C11 C 1.4481(4) 0.3152(2) 1.1079(3) 0.0238(7) Uani 1 1 d .
C12 C 1.5143(5) 0.3048(2) 1.2049(3) 0.0287(9) Uani 1 1 d .
H12 H 1.5802 0.3373 1.2409 0.034 Uiso 1 1 calc R
C13 C 1.4819(5) 0.2460(2) 1.2481(3) 0.0283(8) Uani 1 1 d .
C14 C 1.3848(5) 0.1966(2) 1.1935(3) 0.0284(8) Uani 1 1 d .
H14 H 1.3608 0.1578 1.2224 0.034 Uiso 1 1 calc R
C15 C 1.3239(5) 0.2057(2) 1.0956(3) 0.0282(8) Uani 1 1 d .
H15 H 1.2627 0.1719 1.0589 0.034 Uiso 1 1 calc R
C16 C 1.3542(5) 0.2646(2) 1.0530(3) 0.0249(8) Uani 1 1 d .
H16 H 1.3124 0.2708 0.9878 0.030 Uiso 1 1 calc R
C17 C 1.4714(4) 0.38219(19) 1.0642(3) 0.0220(7) Uani 1 1 d .
O11 O 1.3818(4) 0.39670(15) 0.9836(2) 0.0290(6) Uani 1 1 d .
O12 O 1.5760(3) 0.41956(14) 1.1124(2) 0.0229(5) Uani 1 1 d .
C18 C 1.5477(5) 0.2350(2) 1.3521(3) 0.0293(9) Uani 1 1 d .
O21 O 1.6375(4) 0.27724(18) 1.4047(2) 0.0368(8) Uani 1 1 d .
O22 O 1.5134(4) 0.18129(17) 1.3891(2) 0.0329(7) Uani 1 1 d .
C21 C 1.2878(4) 0.1676(2) 0.7507(3) 0.0233(7) Uani 1 1 d .
C22 C 1.2075(4) 0.1246(2) 0.7906(3) 0.0229(7) Uani 1 1 d .
H22 H 1.1086 0.1170 0.7583 0.028 Uiso 1 1 calc R
C23 C 1.2722(4) 0.0926(2) 0.8782(3) 0.0233(7) Uani 1 1 d .
C24 C 1.4229(5) 0.1017(2) 0.9240(3) 0.0272(8) Uani 1 1 d .
H24 H 1.4686 0.0797 0.9815 0.033 Uiso 1 1 calc R
C25 C 1.5045(5) 0.1436(2) 0.8833(3) 0.0284(8) Uani 1 1 d .
H25 H 1.6048 0.1487 0.9134 0.034 Uiso 1 1 calc R
C26 C 1.4376(4) 0.1778(2) 0.7987(3) 0.0261(8) Uani 1 1 d .
H26 H 1.4919 0.2074 0.7736 0.031 Uiso 1 1 calc R
C27 C 1.2082(5) 0.2016(2) 0.6570(3) 0.0258(8) Uani 1 1 d .
O31 O 1.2770(4) 0.24929(17) 0.6284(2) 0.0301(6) Uani 1 1 d .
O32 O 1.0825(4) 0.1838(2) 0.6134(3) 0.0465(10) Uani 1 1 d .
C28 C 1.1781(4) 0.0528(2) 0.9232(3) 0.0228(7) Uani 1 1 d .
O41 O 1.0427(3) 0.04961(15) 0.8777(2) 0.0263(6) Uani 1 1 d .
O42 O 1.2381(3) 0.02670(16) 1.0040(2) 0.0274(6) Uani 1 1 d .
O1W O 1.3229(4) 0.3581(2) 0.4976(3) 0.0427(8) Uiso 1 1 d .
H11W H 1.3089 0.3536 0.4243 0.064 Uiso 1 1 d .
H12W H 1.4219 0.3332 0.5399 0.064 Uiso 1 1 d .
O2W O 1.2586 0.3989 0.3101 0.095 Uiso 1 1 d .

loop_
_atom_site_aniso_label
_atom_site_aniso_U_11
_atom_site_aniso_U_22
_atom_site_aniso_U_33
_atom_site_aniso_U_23
_atom_site_aniso_U_13
_atom_site_aniso_U_12
Cu1 0.0210(2) 0.0142(2) 0.0140(2) -0.00044(15) 0.00126(16) -0.00160(16)
Cu2 0.0310(3) 0.0230(2) 0.0182(2) -0.00494(17) 0.00542(19) -0.00350(19)
N1 0.035(2) 0.037(2) 0.0211(16) 0.0067(15) -0.0067(15) -0.0158(16)
C2 0.036(3) 0.035(2) 0.047(3) 0.017(2) -0.009(2) -0.010(2)
N3 0.0291(19) 0.035(2) 0.041(2) 0.0127(17) -0.0115(17) -0.0029(16)
C4 0.030(2) 0.032(2) 0.052(3) 0.019(2) 0.016(2) 0.0087(18)
C5 0.042(3) 0.035(2) 0.033(2) 0.0001(19) 0.011(2) -0.002(2)
C6 0.038(3) 0.036(2) 0.040(3) 0.005(2) 0.014(2) -0.003(2)
N6 0.0224(17) 0.0308(19) 0.053(3) -0.0086(18) -0.0002(17) 0.0048(15)
N7 0.069(3) 0.0273(19) 0.032(2) -0.0037(15) 0.026(2) -0.0017(19)
C8 0.058(3) 0.035(3) 0.053(3) 0.010(2) 0.031(3) 0.012(2)
N9 0.044(2) 0.0301(19) 0.046(2) 0.0026(17) 0.021(2) 0.0060(17)
C9 0.044(3) 0.062(4) 0.060(4) -0.015(3) -0.006(3) 0.006(3)
C11 0.0271(19) 0.0196(17) 0.0200(17) 0.0027(14) 0.0011(14) -0.0042(14)
C12 0.033(2) 0.0244(19) 0.0211(18) 0.0036(15) -0.0015(16) -0.0089(16)
C13 0.031(2) 0.0260(19) 0.0214(18) 0.0051(15) -0.0009(16) -0.0048(16)
C14 0.035(2) 0.0196(17) 0.027(2) 0.0050(15) 0.0045(17) -0.0052(16)
C15 0.036(2) 0.0217(18) 0.0234(19) -0.0022(15) 0.0038(16) -0.0086(16)
C16 0.030(2) 0.0203(17) 0.0202(17) 0.0010(14) 0.0028(15) -0.0036(15)
C17 0.0283(19) 0.0165(16) 0.0188(16) 0.0010(13) 0.0041(14) -0.0019(14)
O11 0.0376(16) 0.0190(13) 0.0212(13) 0.0048(11) -0.0033(12) -0.0076(12)
O12 0.0259(13) 0.0150(12) 0.0234(13) 0.0020(10) 0.0017(11) -0.0041(10)
C18 0.029(2) 0.032(2) 0.0223(19) 0.0056(16) 0.0024(16) -0.0026(17)
O21 0.0417(19) 0.0374(17) 0.0229(15) 0.0055(13) -0.0013(13) -0.0145(14)
O22 0.0384(17) 0.0327(16) 0.0218(14) 0.0086(12) 0.0013(12) -0.0046(13)
C21 0.0237(18) 0.0229(17) 0.0231(18) -0.0023(14) 0.0072(15) -0.0013(14)
C22 0.0194(17) 0.0241(18) 0.0243(18) -0.0018(14) 0.0057(14) -0.0016(14)
C23 0.0241(18) 0.0239(18) 0.0220(17) -0.0026(14) 0.0073(15) -0.0005(14)
C24 0.0232(18) 0.031(2) 0.0243(19) -0.0026(16) 0.0035(15) 0.0003(15)
C25 0.0200(18) 0.035(2) 0.028(2) -0.0039(17) 0.0043(15) -0.0027(16)
C26 0.0240(19) 0.0275(19) 0.0273(19) -0.0044(16) 0.0089(15) -0.0028(15)
C27 0.0257(19) 0.0282(19) 0.0238(18) 0.0009(15) 0.0082(15) -0.0010(15)
O31 0.0354(16) 0.0310(15) 0.0214(14) 0.0025(11) 0.0056(12) -0.0095(13)
O32 0.0281(17) 0.062(2) 0.041(2) 0.0206(18) -0.0013(15) -0.0123(16)
C28 0.0267(18) 0.0187(16) 0.0232(17) -0.0030(14) 0.0083(15) -0.0010(14)
O41 0.0249(14) 0.0278(14) 0.0236(13) 0.0057(11) 0.0041(11) -0.0044(11)
O42 0.0269(14) 0.0330(15) 0.0224(14) 0.0049(11) 0.0081(11) 0.0022(12)

loop_
_atom_type_symbol
_atom_type_description
_atom_type_scat_dispersion_real
_atom_type_scat_dispersion_imag
_atom_type_scat_source
C C 0.0033 0.0016 'International Tables Vol C Tables 4.2.6.8 and 6.1.1.4'
H H 0.0000 0.0000 'International Tables Vol C Tables 4.2.6.8 and 6.1.1.4'
N N 0.0061 0.0033 'International Tables Vol C Tables 4.2.6.8 and 6.1.1.4'
O O 0.0106 0.0060 'International Tables Vol C Tables 4.2.6.8 and 6.1.1.4'
Cu Cu 0.3201 1.2651 'International Tables Vol C Tables 4.2.6.8 and 6.1.1.4'

loop_
_geom_angle_atom_site_label_1
_geom_angle_atom_site_label_2
_geom_angle_atom_site_label_3
_geom_angle
_geom_angle_site_symmetry_1
_geom_angle_site_symmetry_3
O12 Cu1 O11 167.67(12) 3_867 .
O12 Cu1 O41 89.85(13) 3_867 4_665
O11 Cu1 O41 88.13(14) . 4_665
O12 Cu1 O42 89.35(13) 3_867 2_757
O11 Cu1 O42 89.97(14) . 2_757
O41 Cu1 O42 167.37(12) 4_665 2_757
O12 Cu1 N1 95.47(13) 3_867 .
O11 Cu1 N1 96.85(13) . .
O41 Cu1 N1 97.43(15) 4_665 .
O42 Cu1 N1 95.19(15) 2_757 .
O12 Cu1 Cu1 82.75(8) 3_867 3_867
O11 Cu1 Cu1 84.92(9) . 3_867
O41 Cu1 Cu1 80.86(9) 4_665 3_867
O42 Cu1 Cu1 86.53(9) 2_757 3_867
N1 Cu1 Cu1 177.52(11) . 3_867
O31 Cu2 O22 167.73(13) . 4_564
O31 Cu2 N7 99.17(16) . .
O22 Cu2 N7 90.01(16) 4_564 .
O31 Cu2 O21 104.35(13) . 4_564
O22 Cu2 O21 64.26(13) 4_564 4_564
N7 Cu2 O21 148.58(17) . 4_564
O31 Cu2 O1W 93.38(14) . .
O22 Cu2 O1W 92.69(15) 4_564 .
N7 Cu2 O1W 101.78(17) . .
O21 Cu2 O1W 97.36(15) 4_564 .
O31 Cu2 C18 136.28(15) . 4_564
O22 Cu2 C18 32.26(14) 4_564 4_564
N7 Cu2 C18 120.63(18) . 4_564
O21 Cu2 C18 32.01(14) 4_564 4_564
O1W Cu2 C18 95.24(16) . 4_564
C2 N1 C6 120.8(4) . .
C2 N1 Cu1 116.6(4) . .
C6 N1 Cu1 122.6(3) . .
N1 C2 N3 128.2(6) . .
N1 C2 H2 115.9 . .
N3 C2 H2 115.9 . .
C2 N3 C4 109.1(5) . .
N3 C4 N9 127.1(4) . .
N3 C4 C5 131.6(5) . .
N9 C4 C5 101.2(5) . .
N7 C5 C6 131.2(5) . .
N7 C5 C4 114.6(5) . .
C6 C5 C4 114.2(5) . .
N6 C6 C5 121.4(5) . .
N6 C6 N1 122.6(5) . .
C5 C6 N1 116.1(5) . .
C6 N6 H6A 120.0 . .
C6 N6 H6B 120.0 . .
H6A N6 H6B 120.0 . .
C8 N7 C5 102.4(5) . .
C8 N7 Cu2 118.0(4) . .
C5 N7 Cu2 138.5(4) . .
N7 C8 N9 112.3(5) . .
N7 C8 H8 123.8 . .
N9 C8 H8 123.8 . .
C4 N9 C8 109.5(5) . .
C4 N9 C9 127.3(4) . .
C8 N9 C9 123.2(5) . .
N9 C9 H9A 109.5 . .
N9 C9 H9B 109.5 . .
H9A C9 H9B 109.5 . .
N9 C9 H9C 109.5 . .
H9A C9 H9C 109.5 . .
H9B C9 H9C 109.5 . .
C12 C11 C16 119.9(4) . .
C12 C11 C17 119.5(3) . .
C16 C11 C17 120.5(3) . .
C13 C12 C11 120.1(4) . .
C13 C12 H12 120.0 . .
C11 C12 H12 120.0 . .
C12 C13 C14 119.8(4) . .
C12 C13 C18 120.9(4) . .
C14 C13 C18 119.3(4) . .
C15 C14 C13 120.0(4) . .
C15 C14 H14 120.0 . .
C13 C14 H14 120.0 . .
C16 C15 C14 120.2(4) . .
C16 C15 H15 119.9 . .
C14 C15 H15 119.9 . .
C15 C16 C11 120.0(4) . .
C15 C16 H16 120.0 . .
C11 C16 H16 120.0 . .
O12 C17 O11 126.2(3) . .
O12 C17 C11 116.9(3) . .
O11 C17 C11 116.9(3) . .
C17 O11 Cu1 121.6(3) . .
C17 O12 Cu1 124.3(2) . 3_867
O21 C18 O22 118.9(4) . .
O21 C18 C13 122.1(4) . .
O22 C18 C13 119.0(4) . .
O21 C18 Cu2 62.8(2) . 4_666
O22 C18 Cu2 56.1(2) . 4_666
C13 C18 Cu2 174.6(3) . 4_666
C18 O21 Cu2 85.2(3) . 4_666
C18 O22 Cu2 91.6(3) . 4_666
C22 C21 C26 119.2(4) . .
C22 C21 C27 117.9(4) . .
C26 C21 C27 123.0(4) . .
C21 C22 C23 121.4(4) . .
C21 C22 H22 119.3 . .
C23 C22 H22 119.3 . .
C22 C23 C24 118.7(4) . .
C22 C23 C28 119.4(4) . .
C24 C23 C28 121.8(4) . .
C25 C24 C23 120.1(4) . .
C25 C24 H24 119.9 . .
C23 C24 H24 119.9 . .
C26 C25 C24 120.6(4) . .
C26 C25 H25 119.7 . .
C24 C25 H25 119.7 . .
C25 C26 C21 120.0(4) . .
C25 C26 H26 120.0 . .
C21 C26 H26 120.0 . .
O32 C27 O31 123.6(4) . .
O32 C27 C21 119.4(4) . .
O31 C27 C21 117.1(4) . .
C27 O31 Cu2 110.7(3) . .
O42 C28 O41 124.7(4) . .
O42 C28 C23 118.3(4) . .
O41 C28 C23 117.0(4) . .
C28 O41 Cu1 127.4(3) . 4_565
C28 O42 Cu1 120.1(3) . 2_747
Cu2 O1W H11W 103.2 . .
Cu2 O1W H12W 104.3 . .
H11W O1W H12W 111.3 . .

loop_
_geom_bond_atom_site_label_1
_geom_bond_atom_site_label_2
_geom_bond_distance
_geom_bond_site_symmetry_2
Cu1 O12 1.958(3) 3_867
Cu1 O11 1.959(3) .
Cu1 O41 1.983(3) 4_665
Cu1 O42 1.994(3) 2_757
Cu1 N1 2.191(4) .
Cu1 Cu1 2.671(1) 3_867
Cu2 O31 1.940(3) .
Cu2 O22 1.970(3) 4_564
Cu2 N7 2.032(4) .
Cu2 O21 2.116(3) 4_564
Cu2 O1W 2.167(4) .
N1 C2 1.321(7) .
N1 C6 1.433(7) .
C2 N3 1.332(6) .
C2 H2 0.9300 .
N3 C4 1.344(7) .
C4 N9 1.360(7) .
C4 C5 1.409(7) .
C5 N7 1.351(6) .
C5 C6 1.391(7) .
C6 N6 1.355(6) .
N6 H6A 0.8600 .
N6 H6B 0.8600 .
N7 C8 1.332(8) .
C8 N9 1.363(7) .
C8 H8 0.9300 .
N9 C9 1.550(7) .
C9 H9A 0.9600 .
C9 H9B 0.9600 .
C9 H9C 0.9600 .
C11 C12 1.393(5) .
C11 C16 1.402(5) .
C11 C17 1.496(5) .
C12 C13 1.390(6) .
C12 H12 0.9300 .
C13 C14 1.398(6) .
C13 C18 1.487(6) .
C14 C15 1.396(6) .
C14 H14 0.9300 .
C15 C16 1.378(5) .
C15 H15 0.9300 .
C16 H16 0.9300 .
C17 O12 1.260(5) .
C17 O11 1.263(5) .
O12 Cu1 1.958(3) 3_867
C18 O21 1.261(5) .
C18 O22 1.266(5) .
C18 Cu2 2.371(4) 4_666
O21 Cu2 2.116(3) 4_666
O22 Cu2 1.970(3) 4_666
C21 C22 1.391(5) .
C21 C26 1.403(6) .
C21 C27 1.508(6) .
C22 C23 1.396(6) .
C22 H22 0.9300 .
C23 C24 1.403(6) .
C23 C28 1.498(6) .
C24 C25 1.394(6) .
C24 H24 0.9300 .
C25 C26 1.383(6) .
C25 H25 0.9300 .
C26 H26 0.9300 .
C27 O32 1.225(5) .
C27 O31 1.284(5) .
C28 O42 1.261(5) .
C28 O41 1.263(5) .
O41 Cu1 1.983(3) 4_565
O42 Cu1 1.994(3) 2_747
O1W H11W 1.0575 .
O1W H12W 1.0731 .

loop_
_geom_hbond_atom_site_label_D
_geom_hbond_atom_site_label_H
_geom_hbond_atom_site_label_A
_geom_hbond_distance_DH
_geom_hbond_distance_HA
_geom_hbond_distance_DA
_geom_hbond_angle_DHA
_geom_hbond_site_symmetry_A
N6 H6B O41 0.86 2.14 2.878(5) 143.8 4_665
N6 H6A O31 0.86 2.00 2.833(5) 161.6 .
O1W H11W O2W 1.06 1.83 2.769(4) 145.5 .
O1W H12W O32 1.07 1.62 2.666(5) 164.9 4_665
